data_4340536
loop_
_publ_author_name
'Zhu, Qianqian'
'Shang, Ran'
'Chen, Sa'
'Liu, Chunli'
'Wang, Zheming'
'Gao, Song'

_publ_section_title
;
 [(C2H5)4N][U2O4(HCOO)5], an Ammonium Uranyl Formate Framework Showing
 Para- to Ferro-Electric Transition: Synthesis, Structures, and
 Properties.
;
_journal_issue 16
_journal_name_full 'Inorganic chemistry'
_journal_page_first 8708
_journal_page_last 8716
_journal_paper_doi 10.1021/ic501336x
_journal_volume 53
_journal_year 2014
_chemical_formula_sum 'C13 H25 N O14 U2'
_chemical_formula_weight 895.40
_chemical_name_systematic
; 
 ? 
;
_space_group_IT_number 113
_symmetry_cell_setting tetragonal
_symmetry_space_group_name_Hall 'P -4 2ab'
_symmetry_space_group_name_H-M 'P -4 21 m'
_atom_sites_solution_hydrogens geom
_atom_sites_solution_primary direct
_atom_sites_solution_secondary difmap
_audit_creation_method SHELXL-97
_cell_angle_alpha 90.00
_cell_angle_beta 90.00
_cell_angle_gamma 90.00
_cell_formula_units_Z 2
_cell_length_a 12.3262(2)
_cell_length_b 12.3262(2)
_cell_length_c 8.0856(5)
_cell_measurement_reflns_used 7113
_cell_measurement_temperature 250
_cell_measurement_theta_max 28.94
_cell_measurement_theta_min 4.13
_cell_volume 1228.49(8)
_computing_cell_refinement 'CrysAlisPro (Agilent Technologies, 2012)'
_computing_data_collection 'CrysAlisPro (Agilent Technologies, 2012)'
_computing_data_reduction 'CrysAlisPro (Agilent Technologies, 2012)'
_computing_molecular_graphics 'Bruker SHELXTL V5.1 (Sheldrick, 1998)'
_computing_publication_material 'SHELXL-97 (Sheldrick, 1997)'
_computing_structure_refinement 'SHELXL-97 (Sheldrick, 1997)'
_computing_structure_solution 'SHELXS-97 (Sheldrick, 1990)'
_diffrn_ambient_temperature 250
_diffrn_detector_area_resol_mean 10.3914
_diffrn_measured_fraction_theta_full 0.996
_diffrn_measured_fraction_theta_max 0.996
_diffrn_measurement_device_type 'SuperNova, Dual, Cu at zero, AtlasCCD'
_diffrn_measurement_method '\w scans'
_diffrn_radiation_monochromator mirror
_diffrn_radiation_source 'SuperNova (Mo) X-ray Source'
_diffrn_radiation_type MoK\a
_diffrn_radiation_wavelength 0.71073
_diffrn_reflns_av_R_equivalents 0.0840
_diffrn_reflns_av_sigmaI/netI 0.0305
_diffrn_reflns_limit_h_max 16
_diffrn_reflns_limit_h_min -16
_diffrn_reflns_limit_k_max 16
_diffrn_reflns_limit_k_min -16
_diffrn_reflns_limit_l_max 10
_diffrn_reflns_limit_l_min -10
_diffrn_reflns_number 20709
_diffrn_reflns_theta_full 28.28
_diffrn_reflns_theta_max 28.28
_diffrn_reflns_theta_min 3.44
_diffrn_standards_decay_% 0
_exptl_absorpt_coefficient_mu 13.226
_exptl_absorpt_correction_T_max 0.220
_exptl_absorpt_correction_T_min 0.086
_exptl_absorpt_correction_type integration
_exptl_absorpt_process_details
;
Gaussian integration (Coppens, 1970)
;
_exptl_crystal_colour yellow
_exptl_crystal_density_diffrn 2.421
_exptl_crystal_density_method 'not measured'
_exptl_crystal_description block
_exptl_crystal_F_000 812
_exptl_crystal_size_max 0.26
_exptl_crystal_size_mid 0.24
_exptl_crystal_size_min 0.24
_refine_diff_density_max 1.762
_refine_diff_density_min -2.594
_refine_diff_density_rms 0.154
_refine_ls_abs_structure_details 'Flack H D (1983), Acta Cryst. A39, 876-881'
_refine_ls_abs_structure_Flack 0.06(3)
_refine_ls_extinction_coef 0.0002(3)
_refine_ls_extinction_expression Fc^*^=kFc[1+0.001xFc^2^\l^3^/sin(2\q)]^-1/4^
_refine_ls_extinction_method SHELXL
_refine_ls_goodness_of_fit_ref 1.081
_refine_ls_hydrogen_treatment constr
_refine_ls_matrix_type full
_refine_ls_number_parameters 85
_refine_ls_number_reflns 1623
_refine_ls_number_restraints 4
_refine_ls_restrained_S_all 1.080
_refine_ls_R_factor_all 0.0417
_refine_ls_R_factor_gt 0.0342
_refine_ls_shift/su_max 0.001
_refine_ls_shift/su_mean 0.000
_refine_ls_structure_factor_coef Fsqd
_refine_ls_weighting_details 'calc w=1/[\s^2^(Fo^2^)+(0.0346P)^2^+5.5157P] where P=(Fo^2^+2Fc^2^)/3'
_refine_ls_weighting_scheme calc
_refine_ls_wR_factor_gt 0.0772
_refine_ls_wR_factor_ref 0.0824
_reflns_number_gt 1462
_reflns_number_total 1623
_reflns_threshold_expression >2sigma(I)
_cod_data_source_file ic501336x_si_002.cif
_cod_data_source_block 1-250K
_cod_depositor_comments
;
The following automatic conversions were performed:

'_symmetry_cell_setting' value 'Tetragonal' changed to 'tetragonal'
according to
/usr/data/users/saulius/crontab/automatic-downloads/rss-feeds/ACS/lib/dictionaries/cif_core.dic
dictionary named 'cif_core.dic' version 2.4.2 from 2011-04-26.

Automatic conversion script
Id: cif_fix_values 2281 2013-09-26 08:29:07Z andrius 

 Adding full bibliography for 4340535--4340537.cif.
;
_cod_original_sg_symbol_H-M 'P -42(1)m'
_cod_database_code 4340536

loop_
_symmetry_equiv_pos_as_xyz
'x, y, z'
'y, -x, -z'
'-x, -y, z'
'-y, x, -z'
'x+1/2, -y+1/2, -z'
'-x+1/2, y+1/2, -z'
'-y+1/2, -x+1/2, z'
'y+1/2, x+1/2, z'

loop_
_atom_site_label
_atom_site_type_symbol
_atom_site_fract_x
_atom_site_fract_y
_atom_site_fract_z
_atom_site_U_iso_or_equiv
_atom_site_adp_type
_atom_site_occupancy
_atom_site_symmetry_multiplicity
_atom_site_calc_flag
_atom_site_refinement_flags
U1 U 0.33233(2) 0.16767(2) 0.44128(6) 0.04055(16) Uani 1 2 d S
O1 O 0.2731(6) 0.2269(6) 0.2638(12) 0.055(2) Uani 1 2 d S
O2 O 0.3890(6) 0.1110(6) 0.6178(17) 0.068(3) Uani 1 2 d S
O3 O 0.3220(6) 0.3396(5) 0.5761(7) 0.0597(16) Uani 1 1 d .
O4 O 0.2668(6) 0.5059(6) 0.6129(9) 0.0634(18) Uani 1 1 d .
O5 O 0.4573(14) 0.0427(14) 0.338(4) 0.096(10) Uani 0.50 2 d SPD
O6 O 0.5686(10) -0.0686(10) 0.225(3) 0.057(5) Uani 0.50 2 d SPD
C1 C 0.2729(9) 0.4228(7) 0.5336(13) 0.052(2) Uani 1 1 d .
H1 H 0.2373 0.4213 0.4308 0.063 Uiso 1 1 calc R
C2 C 0.5000 0.0000 0.2219(19) 0.047(4) Uani 1 4 d SD
H2 H 0.477(2) 0.023(2) 0.116(3) 0.057 Uiso 0.50 2 d SPD
N1 N 0.5000 0.5000 0.0000 0.057(4) Uani 1 4 d S
C3 C 0.4041(9) 0.4902(14) 0.1135(12) 0.073(3) Uani 1 1 d .
H31 H 0.4013 0.5552 0.1833 0.088 Uiso 1 1 calc R
H32 H 0.4159 0.4279 0.1866 0.088 Uiso 1 1 calc R
C4 C 0.2940(11) 0.4767(18) 0.0301(19) 0.105(6) Uani 1 1 d .
H41 H 0.2379 0.4710 0.1137 0.158 Uiso 1 1 calc R
H42 H 0.2945 0.4113 -0.0369 0.158 Uiso 1 1 calc R
H43 H 0.2797 0.5390 -0.0399 0.158 Uiso 1 1 calc R

loop_
_atom_site_aniso_label
_atom_site_aniso_U_11
_atom_site_aniso_U_22
_atom_site_aniso_U_33
_atom_site_aniso_U_23
_atom_site_aniso_U_13
_atom_site_aniso_U_12
U1 0.02716(16) 0.02716(16) 0.0673(3) -0.00123(14) 0.00123(14) 0.00462(18)
O1 0.054(3) 0.054(3) 0.057(6) -0.001(3) 0.001(3) -0.012(4)
O2 0.051(3) 0.051(3) 0.102(9) 0.007(4) -0.007(4) 0.009(5)
O3 0.073(4) 0.037(3) 0.069(4) -0.007(3) -0.009(4) 0.010(3)
O4 0.085(5) 0.036(3) 0.069(4) -0.008(4) -0.020(4) 0.008(4)
O5 0.099(15) 0.099(15) 0.09(2) -0.001(10) 0.001(10) 0.053(16)
O6 0.045(7) 0.045(7) 0.081(16) 0.000(6) 0.000(6) 0.027(8)
C1 0.069(6) 0.030(4) 0.058(6) -0.001(4) -0.005(5) 0.007(4)
C2 0.053(6) 0.053(6) 0.036(9) 0.000 0.000 0.019(10)
N1 0.067(6) 0.067(6) 0.039(7) 0.000 0.000 0.000
C3 0.076(7) 0.101(9) 0.042(5) 0.011(6) 0.015(5) 0.023(7)
C4 0.068(8) 0.160(18) 0.089(10) 0.024(11) 0.018(7) -0.008(10)

loop_
_atom_type_symbol
_atom_type_description
_atom_type_scat_dispersion_real
_atom_type_scat_dispersion_imag
_atom_type_scat_source
C C 0.0033 0.0016 'International Tables Vol C Tables 4.2.6.8 and 6.1.1.4'
H H 0.0000 0.0000 'International Tables Vol C Tables 4.2.6.8 and 6.1.1.4'
N N 0.0061 0.0033 'International Tables Vol C Tables 4.2.6.8 and 6.1.1.4'
O O 0.0106 0.0060 'International Tables Vol C Tables 4.2.6.8 and 6.1.1.4'
U U -9.6767 9.6646 'International Tables Vol C Tables 4.2.6.8 and 6.1.1.4'

loop_
_geom_angle_atom_site_label_1
_geom_angle_atom_site_label_2
_geom_angle_atom_site_label_3
_geom_angle
_geom_angle_site_symmetry_1
_geom_angle_site_symmetry_3
O2 U1 O1 179.0(5) . .
O2 U1 O5 76.3(8) . .
O1 U1 O5 104.7(8) . .
O2 U1 O4 91.2(2) . 6_546
O1 U1 O4 89.1(2) . 6_546
O5 U1 O4 73.7(2) . 6_546
O2 U1 O4 91.2(2) . 4_656
O1 U1 O4 89.1(2) . 4_656
O5 U1 O4 73.7(2) . 4_656
O4 U1 O4 145.8(4) 6_546 4_656
O2 U1 O3 90.2(4) . .
O1 U1 O3 89.0(3) . .
O5 U1 O3 141.7(3) . .
O4 U1 O3 143.2(3) 6_546 .
O4 U1 O3 70.9(3) 4_656 .
O2 U1 O3 90.2(4) . 7
O1 U1 O3 89.0(3) . 7
O5 U1 O3 141.7(3) . 7
O4 U1 O3 70.9(3) 6_546 7
O4 U1 O3 143.2(3) 4_656 7
O3 U1 O3 72.3(4) . 7
O2 U1 O6 100.7(7) . 3_655
O1 U1 O6 80.4(6) . 3_655
O5 U1 O6 24.4(7) . 3_655
O4 U1 O6 73.00(19) 6_546 3_655
O4 U1 O6 73.00(19) 4_656 3_655
O3 U1 O6 142.4(2) . 3_655
O3 U1 O6 142.4(2) 7 3_655
C1 O3 U1 129.4(6) . .
C1 O4 U1 130.0(7) . 2_566
O6 O5 C2 65(2) 3_655 .
O6 O5 O5 116.3(18) 3_655 3_655
C2 O5 O5 51.6(13) . 3_655
O6 O5 U1 84.7(18) 3_655 .
C2 O5 U1 149.4(19) . .
O5 O5 U1 159.0(7) 3_655 .
O5 O6 C2 64.8(18) 3_655 .
O5 O6 U1 70.9(19) 3_655 3_655
C2 O6 U1 135.7(17) . 3_655
O4 C1 O3 125.7(10) . .
O4 C1 H1 117.1 . .
O3 C1 H1 117.1 . .
O6 C2 O6 178(3) 3_655 .
O6 C2 O5 50.4(15) 3_655 .
O6 C2 O5 127(2) . .
O6 C2 O5 127(2) 3_655 3_655
O6 C2 O5 50.4(15) . 3_655
O5 C2 O5 77(3) . 3_655
O6 C2 H2 66(3) 3_655 .
O6 C2 H2 116(3) . .
O5 C2 H2 116(2) . .
O5 C2 H2 167(3) 3_655 .
C3 N1 C3 111.9(5) 3_665 2_565
C3 N1 C3 111.9(5) 3_665 4_655
C3 N1 C3 104.6(9) 2_565 4_655
C3 N1 C3 104.6(9) 3_665 .
C3 N1 C3 111.9(5) 2_565 .
C3 N1 C3 111.9(5) 4_655 .
N1 C3 C4 116.0(8) . .
N1 C3 H31 108.3 . .
C4 C3 H31 108.3 . .
N1 C3 H32 108.3 . .
C4 C3 H32 108.3 . .
H31 C3 H32 107.4 . .
C3 C4 H41 109.5 . .
C3 C4 H42 109.5 . .
H41 C4 H42 109.5 . .
C3 C4 H43 109.5 . .
H41 C4 H43 109.5 . .
H42 C4 H43 109.5 . .

loop_
_geom_bond_atom_site_label_1
_geom_bond_atom_site_label_2
_geom_bond_distance
_geom_bond_site_symmetry_2
U1 O2 1.736(12) .
U1 O1 1.768(10) .
U1 O5 2.33(2) .
U1 O4 2.379(7) 6_546
U1 O4 2.379(7) 4_656
U1 O3 2.386(6) .
U1 O3 2.386(6) 7
U1 O6 2.459(19) 3_655
O3 C1 1.240(10) .
O4 C1 1.210(11) .
O4 U1 2.379(7) 2_566
O5 O6 1.02(3) 3_655
O5 C2 1.20(3) .
O5 O5 1.49(5) 3_655
O6 O5 1.02(3) 3_655
O6 C2 1.196(17) .
O6 U1 2.459(19) 3_655
C1 H1 0.9400 .
C2 O6 1.196(17) 3_655
C2 O5 1.20(3) 3_655
C2 H2 0.950(17) .
N1 C3 1.502(10) 3_665
N1 C3 1.502(10) 2_565
N1 C3 1.502(10) 4_655
N1 C3 1.502(10) .
C3 C4 1.524(19) .
C3 H31 0.9800 .
C3 H32 0.9800 .
C4 H41 0.9700 .
C4 H42 0.9700 .
C4 H43 0.9700 .
